data_2243862
loop_
_publ_author_name
'Sribala, R.'
'Srinivasan, N.'
'Rajalaksmi, P.'
'Indumathi, S.'
'Krishnakumar, R.V.'

_publ_section_title
;
 Crystal structure and Hirshfeld surface analysis of a pyrrolo-thiazine
 complex
;
_journal_coeditor_code JY2008
_journal_issue 8
_journal_name_full 'Acta Crystallographica Section E'
_journal_page_first 770
_journal_page_last 774
_journal_paper_doi 10.1107/S2056989021006642
_journal_volume 77
_journal_year 2021
_chemical_formula_iupac 'C22 H28 N O6 S3'
_chemical_formula_moiety 'C22 H28 N O6 S3'
_chemical_formula_sum 'C22 H28 N O6 S3'
_chemical_formula_weight 498.66
_chemical_name_systematic
'Diethyl 2,2-dioxo-4-(thiophen-2-yl)-1-[(thiophen-2-yl)methyl]-3,4,6,7,8,8a-hexahydro-1<i>H</i>-pyrrolo[2,1-<i>c</i>][1,4]thiazine-1,3-dicarboxylate'
_space_group_crystal_system triclinic
_space_group_IT_number 2
_space_group_name_Hall '-P 1'
_space_group_name_H-M_alt 'P -1'
_atom_sites_solution_hydrogens geom
_audit_creation_method SHELXL-2018/3
_cell_angle_alpha 76.0070(10)
_cell_angle_beta 65.5840(10)
_cell_angle_gamma 63.2130(10)
_cell_formula_units_Z 2
_cell_length_a 10.6886(5)
_cell_length_b 11.4878(5)
_cell_length_c 11.8389(6)
_cell_measurement_reflns_used 6274
_cell_measurement_temperature 293(2)
_cell_measurement_theta_max 60.306
_cell_measurement_theta_min 4.796
_cell_volume 1178.87(10)
_computing_cell_refinement
;
SAINT (Bruker, 2009)
;
_computing_data_collection
;
APEX2 (Bruker, 2009)
;
_computing_data_reduction
;
SAINT (Bruker, 2009)
;
_computing_molecular_graphics
;
PLUTON (Spek, 2020)
;
_computing_publication_material
;
publCIF (Westrip, 2010)
;
_computing_structure_refinement
;
<i>SHELXL2018/3</i> (Sheldrick, 2015)
;
_computing_structure_solution
;
<i>SHELXS2013/1</i> (Sheldrick, 2008)
;
_diffrn_ambient_temperature 293(2)
_diffrn_measured_fraction_theta_full 0.999
_diffrn_measured_fraction_theta_max 0.999
_diffrn_measurement_device_type 'Bruker SMART APEXII CCD'
_diffrn_measurement_method '\f and \w scans'
_diffrn_radiation_type MoK\a
_diffrn_radiation_wavelength 0.71073
_diffrn_reflns_av_R_equivalents 0.0212
_diffrn_reflns_av_unetI/netI 0.0154
_diffrn_reflns_limit_h_max 12
_diffrn_reflns_limit_h_min -12
_diffrn_reflns_limit_k_max 13
_diffrn_reflns_limit_k_min -13
_diffrn_reflns_limit_l_max 14
_diffrn_reflns_limit_l_min -14
_diffrn_reflns_number 21855
_diffrn_reflns_theta_full 25.242
_diffrn_reflns_theta_max 25.499
_diffrn_reflns_theta_min 2.280
_diffrn_source 'fine-focus sealed tube'
_exptl_absorpt_coefficient_mu 0.353
_exptl_absorpt_correction_T_max 1.0
_exptl_absorpt_correction_T_min 0.864
_exptl_absorpt_correction_type multi-scan
_exptl_absorpt_process_details
;
(<i>SADABS</i>; Bruker, 2009)
;
_exptl_crystal_colour colorless
_exptl_crystal_density_diffrn 1.405
_exptl_crystal_density_meas 1.40
_exptl_crystal_density_method 'floatation method'
_exptl_crystal_description needle
_exptl_crystal_F_000 526
_exptl_crystal_size_max 0.300
_exptl_crystal_size_mid 0.200
_exptl_crystal_size_min 0.100
_refine_diff_density_max 0.325
_refine_diff_density_min -0.563
_refine_ls_extinction_method none
_refine_ls_goodness_of_fit_ref 1.054
_refine_ls_hydrogen_treatment constr
_refine_ls_matrix_type full
_refine_ls_number_parameters 337
_refine_ls_number_reflns 4375
_refine_ls_number_restraints 90
_refine_ls_restrained_S_all 1.071
_refine_ls_R_factor_all 0.0509
_refine_ls_R_factor_gt 0.0439
_refine_ls_shift/su_max 0.000
_refine_ls_shift/su_mean 0.000
_refine_ls_structure_factor_coef Fsqd
_refine_ls_weighting_details 'w=1/[\s^2^(Fo^2^)+(0.0758P)^2^+0.5387P] where P=(Fo^2^+2Fc^2^)/3'
_refine_ls_weighting_scheme calc
_refine_ls_wR_factor_gt 0.1271
_refine_ls_wR_factor_ref 0.1342
_reflns_number_gt 3774
_reflns_number_total 4375
_reflns_threshold_expression 'I > 2\s(I)'
_cod_data_source_file jy2008sup1.cif
_cod_data_source_block I
_cod_database_code 2243862
_shelx_space_group_comment
;
The symmetry employed for this shelxl refinement is uniquely defined
by the following loop, which should always be used as a source of
symmetry information in preference to the above space-group names.
They are only intended as comments.
;
_shelx_estimated_absorpt_t_min 0.901
_shelx_estimated_absorpt_t_max 0.966

loop_
_space_group_symop_operation_xyz
'x, y, z'
'-x, -y, -z'

loop_
_atom_site_type_symbol
_atom_site_label
_atom_site_fract_x
_atom_site_fract_y
_atom_site_fract_z
_atom_site_U_iso_or_equiv
_atom_site_adp_type
_atom_site_calc_flag
_atom_site_occupancy
_atom_site_disorder_assembly
_atom_site_disorder_group
S S1 0.10643(6) 0.88526(5) 0.27014(5) 0.04061(16) Uani d 1 . .
S S2 0.55456(8) 0.97081(7) 0.15698(7) 0.0688(2) Uani d 1 . .
O O1 -0.03173(17) 0.95752(15) 0.36171(15) 0.0531(4) Uani d 1 . .
O O2 0.1034(2) 0.85385(16) 0.16209(15) 0.0573(4) Uani d 1 . .
O O3 0.0632(2) 1.20507(16) 0.24368(18) 0.0654(5) Uani d 1 . .
O O4 0.12980(18) 1.11430(16) 0.06971(14) 0.0547(4) Uani d 1 . .
O O5 0.3767(2) 0.52543(17) 0.2873(2) 0.0774(6) Uani d 1 . .
O O6 0.4110(2) 0.69543(16) 0.16392(17) 0.0670(5) Uani d 1 . .
N N1 0.34311(19) 0.84775(17) 0.37670(16) 0.0428(4) Uani d 1 . .
H H1 0.426635 0.794818 0.309267 0.051 Uiso calc 1 . .
C C1 0.1999(2) 0.73789(19) 0.35204(19) 0.0416(5) Uani d 1 . .
C C2 0.2399(2) 0.7824(2) 0.44176(19) 0.0451(5) Uani d 1 . .
H H2 0.147318 0.843315 0.497164 0.054 Uiso calc 1 . .
C C3 0.3188(3) 0.6708(3) 0.5215(3) 0.0665(7) Uani d 1 . .
H H3A 0.246738 0.656734 0.600762 0.080 Uiso calc 1 . .
H H3B 0.375080 0.590302 0.479278 0.080 Uiso calc 1 . .
C C4 0.4206(4) 0.7140(4) 0.5397(4) 0.0880(10) Uani d 1 . .
H H4A 0.523656 0.652716 0.506363 0.106 Uiso calc 1 . .
H H4B 0.395321 0.719435 0.627467 0.106 Uiso calc 1 . .
C C5 0.3999(3) 0.8470(3) 0.4713(2) 0.0569(6) Uani d 1 . .
H H5A 0.328281 0.916183 0.527048 0.068 Uiso calc 1 . .
H H5B 0.494141 0.857580 0.432665 0.068 Uiso calc 1 . .
C C6 0.2742(2) 0.97962(19) 0.32476(19) 0.0406(4) Uani d 1 . .
H H6 0.187469 1.031597 0.391222 0.049 Uiso calc 1 . .
C C7 0.2225(2) 0.97657(19) 0.22255(19) 0.0402(4) Uani d 1 . .
H H7 0.311127 0.937410 0.150506 0.048 Uiso calc 1 . .
C C8 0.1292(2) 1.1133(2) 0.1820(2) 0.0447(5) Uani d 1 . .
C C9 0.0305(3) 1.2326(3) 0.0223(3) 0.0683(7) Uani d 1 . .
H H9A 0.061777 1.230870 -0.066911 0.082 Uiso calc 1 . .
H H9B 0.037761 1.307949 0.038203 0.082 Uiso calc 1 . .
C C10 -0.1250(4) 1.2455(4) 0.0806(4) 0.0922(11) Uani d 1 . .
H H10A -0.187600 1.324389 0.047480 0.138 Uiso calc 1 . .
H H10B -0.132705 1.171788 0.063818 0.138 Uiso calc 1 . .
H H10C -0.156697 1.248790 0.168828 0.138 Uiso calc 1 . .
C C11 0.3842(2) 1.0435(2) 0.2691(2) 0.0462(5) Uani d 1 . .
C C12 0.3678(3) 1.1617(2) 0.2960(2) 0.0542(6) Uani d 1 . .
H H12 0.283730 1.216203 0.354333 0.065 Uiso calc 1 . .
C C13 0.4974(4) 1.1879(3) 0.2220(3) 0.0715(8) Uani d 1 . .
H H13 0.506915 1.262846 0.227014 0.086 Uiso calc 1 . .
C C14 0.6042(3) 1.0954(3) 0.1447(3) 0.0721(8) Uani d 1 . .
H H14 0.695061 1.098978 0.090502 0.087 Uiso calc 1 . .
C C15 0.3384(3) 0.6402(2) 0.2639(2) 0.0481(5) Uani d 1 . .
C C16 0.5467(4) 0.6097(3) 0.0760(3) 0.0857(10) Uani d 1 . .
H H16 0.549343 0.549916 0.033476 0.103 Uiso calc 0.792(3) A 1
H H16A 0.524753 0.599733 0.008051 0.103 Uiso calc 0.208(3) A 2
H H16B 0.584819 0.524079 0.117016 0.103 Uiso calc 0.208(3) A 2
C C18 0.0856(3) 0.6761(2) 0.4312(2) 0.0494(5) Uani d 1 . .
H H18A 0.136028 0.596702 0.474240 0.059 Uiso calc 0.792(3) A 1
H H18B 0.007236 0.735721 0.494289 0.059 Uiso calc 0.792(3) A 1
H H18C 0.136028 0.596702 0.474240 0.059 Uiso calc 0.208(3) A 2
H H18D 0.007236 0.735721 0.494289 0.059 Uiso calc 0.208(3) A 2
S S3_1 0.09583(14) 0.50348(10) 0.29130(11) 0.0652(4) Uani d 0.792(3) A 1
C C19_1 0.0117(2) 0.64238(18) 0.3678(2) 0.0478(5) Uani d 0.792(3) A 1
C C20_1 -0.1310(6) 0.7043(5) 0.3731(7) 0.0594(11) Uani d 0.792(3) A 1
H H20A_1 -0.148183 0.794177 0.341102 0.071 Uiso calc 0.792(3) A 1
H H20B_1 -0.195416 0.705916 0.459804 0.071 Uiso calc 0.792(3) A 1
C C21_1 -0.0643(5) 0.5378(4) 0.2636(5) 0.0613(9) Uani d 0.792(3) A 1
H H21_1 -0.071925 0.483193 0.222378 0.074 Uiso calc 0.792(3) A 1
C C22_1 -0.1757(5) 0.6500(4) 0.3070(5) 0.0627(9) Uani d 0.792(3) A 1
H H22_1 -0.267612 0.686988 0.296132 0.075 Uiso calc 0.792(3) A 1
S S3_2 -0.1644(4) 0.7422(5) 0.3683(7) 0.0605(12) Uani d 0.208(3) A 2
C C19_2 0.0117(2) 0.64238(18) 0.3678(2) 0.0478(5) Uani d 0.208(3) A 2
C C20_2 0.0676(16) 0.5264(9) 0.3213(15) 0.052(2) Uani d 0.208(3) A 2
H H20_2 0.156587 0.459071 0.325815 0.062 Uiso calc 0.208(3) A 2
C C21_2 -0.1504(17) 0.6172(13) 0.301(2) 0.059(2) Uani d 0.208(3) A 2
H H21_2 -0.233728 0.621400 0.289946 0.070 Uiso calc 0.208(3) A 2
C C22_2 -0.0206(14) 0.5147(15) 0.2644(17) 0.055(2) Uani d 0.208(3) A 2
H H22_2 0.006362 0.450567 0.213808 0.066 Uiso calc 0.208(3) A 2
C C17_2 0.6689(10) 0.6277(11) 0.0637(12) 0.203(6) Uani d 0.792(3) A 1
H H17A_2 0.756213 0.568897 0.005954 0.305 Uiso calc 0.792(3) A 1
H H17B_2 0.680508 0.610621 0.142986 0.305 Uiso calc 0.792(3) A 1
H H17C_2 0.656401 0.716174 0.033258 0.305 Uiso calc 0.792(3) A 1
C C17A_2 0.661(2) 0.6669(18) 0.0269(11) 0.046(3) Uani d 0.208(3) A 2
H H17D_2 0.625474 0.749063 -0.018241 0.069 Uiso calc 0.208(3) A 2
H H17E_2 0.752574 0.608189 -0.027517 0.069 Uiso calc 0.208(3) A 2
H H17F_2 0.678945 0.680424 0.094874 0.069 Uiso calc 0.208(3) A 2

loop_
_atom_site_aniso_label
_atom_site_aniso_U_11
_atom_site_aniso_U_22
_atom_site_aniso_U_33
_atom_site_aniso_U_12
_atom_site_aniso_U_13
_atom_site_aniso_U_23
S1 0.0442(3) 0.0366(3) 0.0397(3) -0.0151(2) -0.0150(2) -0.0017(2)
S2 0.0537(4) 0.0648(4) 0.0817(5) -0.0287(3) -0.0006(3) -0.0267(4)
O1 0.0404(8) 0.0470(9) 0.0600(10) -0.0110(7) -0.0119(7) -0.0071(7)
O2 0.0814(12) 0.0579(10) 0.0484(9) -0.0373(9) -0.0312(8) 0.0044(7)
O3 0.0795(12) 0.0375(9) 0.0799(12) -0.0058(8) -0.0436(10) -0.0121(8)
O4 0.0567(10) 0.0523(9) 0.0416(8) -0.0156(8) -0.0162(7) 0.0049(7)
O5 0.0702(12) 0.0372(9) 0.0896(14) -0.0071(8) -0.0115(10) -0.0044(9)
O6 0.0648(11) 0.0441(9) 0.0575(10) -0.0150(8) 0.0104(8) -0.0171(8)
N1 0.0400(9) 0.0393(9) 0.0426(9) -0.0097(7) -0.0133(7) -0.0065(7)
C1 0.0447(11) 0.0363(10) 0.0380(10) -0.0139(9) -0.0125(9) -0.0009(8)
C2 0.0479(12) 0.0436(11) 0.0382(10) -0.0153(9) -0.0141(9) -0.0009(8)
C3 0.0843(19) 0.0615(16) 0.0626(16) -0.0293(14) -0.0432(15) 0.0135(12)
C4 0.091(2) 0.098(2) 0.095(2) -0.049(2) -0.062(2) 0.0368(19)
C5 0.0508(13) 0.0620(15) 0.0588(14) -0.0145(11) -0.0276(11) -0.0061(11)
C6 0.0382(10) 0.0364(10) 0.0403(10) -0.0095(8) -0.0099(8) -0.0087(8)
C7 0.0413(10) 0.0343(10) 0.0388(10) -0.0127(8) -0.0101(8) -0.0043(8)
C8 0.0446(11) 0.0389(11) 0.0500(12) -0.0172(9) -0.0174(9) 0.0005(9)
C9 0.0739(18) 0.0593(15) 0.0632(16) -0.0208(13) -0.0333(14) 0.0151(12)
C10 0.0672(19) 0.116(3) 0.096(2) -0.0219(19) -0.0418(18) -0.017(2)
C11 0.0476(12) 0.0426(11) 0.0474(12) -0.0156(9) -0.0152(10) -0.0088(9)
C12 0.0610(14) 0.0459(12) 0.0575(14) -0.0215(11) -0.0209(11) -0.0061(10)
C13 0.096(2) 0.0687(17) 0.0725(18) -0.0496(17) -0.0292(16) -0.0091(14)
C14 0.0703(17) 0.085(2) 0.0742(18) -0.0492(16) -0.0134(14) -0.0111(15)
C15 0.0485(12) 0.0390(11) 0.0502(12) -0.0131(9) -0.0140(10) -0.0070(9)
C16 0.0689(19) 0.0710(19) 0.085(2) -0.0228(15) 0.0167(16) -0.0416(16)
C18 0.0558(13) 0.0470(12) 0.0408(11) -0.0238(10) -0.0114(10) 0.0017(9)
S3_1 0.0748(7) 0.0432(5) 0.0734(8) -0.0199(5) -0.0213(6) -0.0125(4)
C19_1 0.0562(12) 0.0403(10) 0.0427(10) -0.0240(9) -0.0108(9) 0.0021(8)
C20_1 0.064(2) 0.050(2) 0.057(2) -0.0153(16) -0.0229(19) -0.0030(19)
C21_1 0.070(2) 0.055(2) 0.0648(18) -0.0298(17) -0.0234(18) -0.0042(15)
C22_1 0.066(2) 0.061(2) 0.0605(19) -0.0267(16) -0.0214(17) -0.0009(18)
S3_2 0.059(2) 0.059(3) 0.069(2) -0.0261(17) -0.0281(19) 0.002(2)
C19_2 0.0562(12) 0.0403(10) 0.0427(10) -0.0240(9) -0.0108(9) 0.0021(8)
C20_2 0.057(3) 0.048(3) 0.051(4) -0.031(3) -0.012(3) 0.002(3)
C21_2 0.062(4) 0.055(4) 0.065(4) -0.030(3) -0.023(3) 0.003(3)
C22_2 0.061(4) 0.051(4) 0.059(4) -0.032(3) -0.019(4) 0.002(3)
C17_2 0.066(4) 0.215(11) 0.328(15) -0.037(6) 0.012(7) -0.201(11)
C17A_2 0.043(7) 0.058(7) 0.018(4) -0.021(6) 0.012(4) -0.009(5)

loop_
_atom_type_symbol
_atom_type_description
_atom_type_scat_dispersion_real
_atom_type_scat_dispersion_imag
_atom_type_scat_source
C C 0.0030 0.0020 'International Tables Vol C Tables 4.2.6.8 and 6.1.1.4'
H H 0.0000 0.0000 'International Tables Vol C Tables 4.2.6.8 and 6.1.1.4'
N N 0.0060 0.0030 'International Tables Vol C Tables 4.2.6.8 and 6.1.1.4'
O O 0.0110 0.0060 'International Tables Vol C Tables 4.2.6.8 and 6.1.1.4'
S S 0.1250 0.1230 'International Tables Vol C Tables 4.2.6.8 and 6.1.1.4'

loop_
_geom_angle_atom_site_label_1
_geom_angle_atom_site_label_2
_geom_angle_atom_site_label_3
_geom_angle_site_symmetry_1
_geom_angle_site_symmetry_3
_geom_angle
_geom_angle_publ_flag
O2 S1 O1 . . 119.13(11) ?
O2 S1 C7 . . 109.00(10) ?
O1 S1 C7 . . 106.71(10) ?
O2 S1 C1 . . 110.41(10) ?
O1 S1 C1 . . 106.16(10) ?
C7 S1 C1 . . 104.40(10) ?
C14 S2 C11 . . 92.13(13) ?
C8 O4 C9 . . 117.8(2) ?
C15 O6 C16 . . 117.5(2) ?
C6 N1 C2 . . 113.82(16) ?
C6 N1 C5 . . 112.22(17) ?
C2 N1 C5 . . 104.09(17) ?
C6 N1 H1 . . 108.8 ?
C2 N1 H1 . . 108.8 ?
C5 N1 H1 . . 108.8 ?
C15 C1 C18 . . 110.35(17) ?
C15 C1 C2 . . 111.72(18) ?
C18 C1 C2 . . 108.07(17) ?
C15 C1 S1 . . 112.48(14) ?
C18 C1 S1 . . 107.65(15) ?
C2 C1 S1 . . 106.34(14) ?
N1 C2 C3 . . 103.90(19) ?
N1 C2 C1 . . 112.87(16) ?
C3 C2 C1 . . 114.40(19) ?
N1 C2 H2 . . 108.5 ?
C3 C2 H2 . . 108.5 ?
C1 C2 H2 . . 108.5 ?
C4 C3 C2 . . 105.1(2) ?
C4 C3 H3A . . 110.7 ?
C2 C3 H3A . . 110.7 ?
C4 C3 H3B . . 110.7 ?
C2 C3 H3B . . 110.7 ?
H3A C3 H3B . . 108.8 ?
C3 C4 C5 . . 106.6(2) ?
C3 C4 H4A . . 110.4 ?
C5 C4 H4A . . 110.4 ?
C3 C4 H4B . . 110.4 ?
C5 C4 H4B . . 110.4 ?
H4A C4 H4B . . 108.6 ?
N1 C5 C4 . . 103.6(2) ?
N1 C5 H5A . . 111.0 ?
C4 C5 H5A . . 111.0 ?
N1 C5 H5B . . 111.0 ?
C4 C5 H5B . . 111.0 ?
H5A C5 H5B . . 109.0 ?
N1 C6 C11 . . 110.30(17) ?
N1 C6 C7 . . 110.96(16) ?
C11 C6 C7 . . 108.32(17) ?
N1 C6 H6 . . 109.1 ?
C11 C6 H6 . . 109.1 ?
C7 C6 H6 . . 109.1 ?
C8 C7 C6 . . 111.47(16) ?
C8 C7 S1 . . 105.56(14) ?
C6 C7 S1 . . 113.68(14) ?
C8 C7 H7 . . 108.7 ?
C6 C7 H7 . . 108.7 ?
S1 C7 H7 . . 108.7 ?
O3 C8 O4 . . 125.3(2) ?
O3 C8 C7 . . 124.6(2) ?
O4 C8 C7 . . 110.05(18) ?
O4 C9 C10 . . 111.5(2) ?
O4 C9 H9A . . 109.3 ?
C10 C9 H9A . . 109.3 ?
O4 C9 H9B . . 109.3 ?
C10 C9 H9B . . 109.3 ?
H9A C9 H9B . . 108.0 ?
C9 C10 H10A . . 109.5 ?
C9 C10 H10B . . 109.5 ?
H10A C10 H10B . . 109.5 ?
C9 C10 H10C . . 109.5 ?
H10A C10 H10C . . 109.5 ?
H10B C10 H10C . . 109.5 ?
C12 C11 C6 . . 128.0(2) ?
C12 C11 S2 . . 111.20(18) ?
C6 C11 S2 . . 120.78(15) ?
C11 C12 C13 . . 110.5(2) ?
C11 C12 H12 . . 124.7 ?
C13 C12 H12 . . 124.7 ?
C14 C13 C12 . . 114.2(2) ?
C14 C13 H13 . . 122.9 ?
C12 C13 H13 . . 122.9 ?
C13 C14 S2 . . 112.0(2) ?
C13 C14 H14 . . 124.0 ?
S2 C14 H14 . . 124.0 ?
O5 C15 O6 . . 124.4(2) ?
O5 C15 C1 . . 121.9(2) ?
O6 C15 C1 . . 113.64(18) ?
C17_2 C16 O6 . . 111.8(4) ?
O6 C16 C17A_2 . . 109.3(7) ?
C17_2 C16 H16 . . 124.1 ?
O6 C16 H16 . . 124.1 ?
O6 C16 H16A . . 109.8 ?
C17A_2 C16 H16A . . 109.8 ?
O6 C16 H16B . . 109.8 ?
C17A_2 C16 H16B . . 109.8 ?
H16A C16 H16B . . 108.3 ?
C19_2 C18 C1 . . 118.81(18) ?
C19_1 C18 C1 . . 118.81(18) ?
C19_1 C18 H18A . . 107.6 ?
C1 C18 H18A . . 107.6 ?
C19_1 C18 H18B . . 107.6 ?
C1 C18 H18B . . 107.6 ?
H18A C18 H18B . . 107.0 ?
C19_2 C18 H18C . . 107.6 ?
C1 C18 H18C . . 107.6 ?
C19_2 C18 H18D . . 107.6 ?
C1 C18 H18D . . 107.6 ?
H18C C18 H18D . . 107.0 ?
C19_1 S3_1 C21_1 . . 91.52(18) ?
C20_1 C19_1 C18 . . 127.1(3) ?
C20_1 C19_1 S3_1 . . 109.6(3) ?
C18 C19_1 S3_1 . . 122.94(17) ?
C19_1 C20_1 C22_1 . . 116.2(5) ?
C19_1 C20_1 H20A_1 . . 108.2 ?
C22_1 C20_1 H20A_1 . . 108.2 ?
C19_1 C20_1 H20B_1 . . 108.2 ?
C22_1 C20_1 H20B_1 . . 108.2 ?
H20A_1 C20_1 H20B_1 . . 107.4 ?
C22_1 C21_1 S3_1 . . 113.4(4) ?
C22_1 C21_1 H21_1 . . 123.3 ?
S3_1 C21_1 H21_1 . . 123.3 ?
C21_1 C22_1 C20_1 . . 109.0(5) ?
C21_1 C22_1 H22_1 . . 125.5 ?
C20_1 C22_1 H22_1 . . 125.5 ?
C19_2 S3_2 C21_2 . . 85.3(6) ?
C20_2 C19_2 C18 . . 123.6(7) ?
C20_2 C19_2 S3_2 . . 114.4(6) ?
C18 C19_2 S3_2 . . 121.4(3) ?
C19_2 C20_2 C22_2 . . 114.6(11) ?
C19_2 C20_2 H20_2 . . 122.7 ?
C22_2 C20_2 H20_2 . . 122.7 ?
C22_2 C21_2 S3_2 . . 120.2(12) ?
C22_2 C21_2 H21_2 . . 119.9 ?
S3_2 C21_2 H21_2 . . 119.9 ?
C21_2 C22_2 C20_2 . . 103.9(13) ?
C21_2 C22_2 H22_2 . . 128.1 ?
C20_2 C22_2 H22_2 . . 128.1 ?
C16 C17_2 H17A_2 . . 109.5 ?
C16 C17_2 H17B_2 . . 109.5 ?
H17A_2 C17_2 H17B_2 . . 109.5 ?
C16 C17_2 H17C_2 . . 109.5 ?
H17A_2 C17_2 H17C_2 . . 109.5 ?
H17B_2 C17_2 H17C_2 . . 109.5 ?
C16 C17A_2 H17D_2 . . 109.5 ?
C16 C17A_2 H17E_2 . . 109.5 ?
H17D_2 C17A_2 H17E_2 . . 109.5 ?
C16 C17A_2 H17F_2 . . 109.5 ?
H17D_2 C17A_2 H17F_2 . . 109.5 ?
H17E_2 C17A_2 H17F_2 . . 109.5 ?

loop_
_geom_bond_atom_site_label_1
_geom_bond_atom_site_label_2
_geom_bond_site_symmetry_2
_geom_bond_distance
_geom_bond_publ_flag
S1 O2 . 1.4270(17) ?
S1 O1 . 1.4324(16) ?
S1 C7 . 1.808(2) ?
S1 C1 . 1.813(2) ?
S2 C14 . 1.694(3) ?
S2 C11 . 1.715(2) ?
O3 C8 . 1.191(3) ?
O4 C8 . 1.324(3) ?
O4 C9 . 1.453(3) ?
O5 C15 . 1.189(3) ?
O6 C15 . 1.314(3) ?
O6 C16 . 1.455(3) ?
N1 C6 . 1.461(3) ?
N1 C2 . 1.463(3) ?
N1 C5 . 1.475(3) ?
N1 H1 . 0.9800 ?
C1 C15 . 1.527(3) ?
C1 C18 . 1.546(3) ?
C1 C2 . 1.551(3) ?
C2 C3 . 1.531(3) ?
C2 H2 . 0.9800 ?
C3 C4 . 1.486(4) ?
C3 H3A . 0.9700 ?
C3 H3B . 0.9700 ?
C4 C5 . 1.512(4) ?
C4 H4A . 0.9700 ?
C4 H4B . 0.9700 ?
C5 H5A . 0.9700 ?
C5 H5B . 0.9700 ?
C6 C11 . 1.503(3) ?
C6 C7 . 1.537(3) ?
C6 H6 . 0.9800 ?
C7 C8 . 1.521(3) ?
C7 H7 . 0.9800 ?
C9 C10 . 1.463(4) ?
C9 H9A . 0.9700 ?
C9 H9B . 0.9700 ?
C10 H10A . 0.9600 ?
C10 H10B . 0.9600 ?
C10 H10C . 0.9600 ?
C11 C12 . 1.387(3) ?
C12 C13 . 1.422(4) ?
C12 H12 . 0.9300 ?
C13 C14 . 1.335(4) ?
C13 H13 . 0.9300 ?
C14 H14 . 0.9300 ?
C16 C17_2 . 1.356(10) ?
C16 C17A_2 . 1.489(19) ?
C16 H16 . 0.9300 ?
C16 H16A . 0.9700 ?
C16 H16B . 0.9700 ?
C18 C19_2 . 1.499(3) ?
C18 C19_1 . 1.499(3) ?
C18 H18A . 0.9700 ?
C18 H18B . 0.9700 ?
C18 H18C . 0.9700 ?
C18 H18D . 0.9700 ?
S3_1 C19_1 . 1.705(2) ?
S3_1 C21_1 . 1.728(4) ?
C19_1 C20_1 . 1.341(6) ?
C20_1 C22_1 . 1.430(7) ?
C20_1 H20A_1 . 0.9700 ?
C20_1 H20B_1 . 0.9700 ?
C21_1 C22_1 . 1.332(5) ?
C21_1 H21_1 . 0.9300 ?
C22_1 H22_1 . 0.9300 ?
S3_2 C19_2 . 1.704(2) ?
S3_2 C21_2 . 1.728(4) ?
C19_2 C20_2 . 1.341(6) ?
C20_2 C22_2 . 1.430(7) ?
C20_2 H20_2 . 0.9300 ?
C21_2 C22_2 . 1.332(5) ?
C21_2 H21_2 . 0.9300 ?
C22_2 H22_2 . 0.9300 ?
C17_2 H17A_2 . 0.9600 ?
C17_2 H17B_2 . 0.9600 ?
C17_2 H17C_2 . 0.9600 ?
C17A_2 H17D_2 . 0.9600 ?
C17A_2 H17E_2 . 0.9600 ?
C17A_2 H17F_2 . 0.9600 ?

loop_
_geom_hbond_atom_site_label_D
_geom_hbond_atom_site_label_H
_geom_hbond_atom_site_label_A
_geom_hbond_site_symmetry_A
_geom_hbond_distance_DH
_geom_hbond_distance_HA
_geom_hbond_distance_DA
_geom_hbond_angle_DHA
_geom_hbond_publ_flag
C10 H10B O2 2_575 0.96 2.63 3.227(4) 120.3 yes
C2 H2 O1 2_576 0.98 2.67 3.519(3) 144.7 yes
C5 H5A O1 2_576 0.97 2.69 3.491(3) 140.7 yes
C6 H6 O1 2_576 0.98 2.70 3.560(3) 146.3 yes

loop_
_geom_torsion_atom_site_label_1
_geom_torsion_atom_site_label_2
_geom_torsion_atom_site_label_3
_geom_torsion_atom_site_label_4
_geom_torsion_site_symmetry_1
_geom_torsion_site_symmetry_2
_geom_torsion_site_symmetry_3
_geom_torsion_site_symmetry_4
_geom_torsion
_geom_torsion_publ_flag
O2 S1 C1 C15 . . . . 40.84(18) ?
O1 S1 C1 C15 . . . . 171.28(15) ?
C7 S1 C1 C15 . . . . -76.17(17) ?
O2 S1 C1 C18 . . . . -80.94(16) ?
O1 S1 C1 C18 . . . . 49.50(17) ?
C7 S1 C1 C18 . . . . 162.05(14) ?
O2 S1 C1 C2 . . . . 163.44(14) ?
O1 S1 C1 C2 . . . . -66.12(16) ?
C7 S1 C1 C2 . . . . 46.43(16) ?
C6 N1 C2 C3 . . . . -162.13(19) ?
C5 N1 C2 C3 . . . . -39.6(2) ?
C6 N1 C2 C1 . . . . 73.4(2) ?
C5 N1 C2 C1 . . . . -164.14(18) ?
C15 C1 C2 N1 . . . . 60.9(2) ?
C18 C1 C2 N1 . . . . -177.54(17) ?
S1 C1 C2 N1 . . . . -62.20(19) ?
C15 C1 C2 C3 . . . . -57.7(3) ?
C18 C1 C2 C3 . . . . 63.9(2) ?
S1 C1 C2 C3 . . . . 179.27(18) ?
N1 C2 C3 C4 . . . . 24.3(3) ?
C1 C2 C3 C4 . . . . 147.8(2) ?
C2 C3 C4 C5 . . . . -0.2(4) ?
C6 N1 C5 C4 . . . . 163.0(2) ?
C2 N1 C5 C4 . . . . 39.5(3) ?
C3 C4 C5 N1 . . . . -23.8(3) ?
C2 N1 C6 C11 . . . . 175.34(17) ?
C5 N1 C6 C11 . . . . 57.4(2) ?
C2 N1 C6 C7 . . . . -64.6(2) ?
C5 N1 C6 C7 . . . . 177.47(18) ?
N1 C6 C7 C8 . . . . 171.04(16) ?
C11 C6 C7 C8 . . . . -67.7(2) ?
N1 C6 C7 S1 . . . . 51.9(2) ?
C11 C6 C7 S1 . . . . 173.09(13) ?
O2 S1 C7 C8 . . . . 75.37(16) ?
O1 S1 C7 C8 . . . . -54.49(16) ?
C1 S1 C7 C8 . . . . -166.65(14) ?
O2 S1 C7 C6 . . . . -162.15(14) ?
O1 S1 C7 C6 . . . . 67.99(16) ?
C1 S1 C7 C6 . . . . -44.17(16) ?
C9 O4 C8 O3 . . . . -6.6(3) ?
C9 O4 C8 C7 . . . . 172.04(19) ?
C6 C7 C8 O3 . . . . -22.8(3) ?
S1 C7 C8 O3 . . . . 101.0(2) ?
C6 C7 C8 O4 . . . . 158.49(17) ?
S1 C7 C8 O4 . . . . -77.62(19) ?
C8 O4 C9 C10 . . . . -75.7(3) ?
N1 C6 C11 C12 . . . . -124.6(2) ?
C7 C6 C11 C12 . . . . 113.8(3) ?
N1 C6 C11 S2 . . . . 55.8(2) ?
C7 C6 C11 S2 . . . . -65.8(2) ?
C14 S2 C11 C12 . . . . -0.3(2) ?
C14 S2 C11 C6 . . . . 179.4(2) ?
C6 C11 C12 C13 . . . . -179.5(2) ?
S2 C11 C12 C13 . . . . 0.2(3) ?
C11 C12 C13 C14 . . . . -0.1(4) ?
C12 C13 C14 S2 . . . . -0.1(4) ?
C11 S2 C14 C13 . . . . 0.2(3) ?
C16 O6 C15 O5 . . . . 0.4(4) ?
C16 O6 C15 C1 . . . . 178.5(2) ?
C18 C1 C15 O5 . . . . -27.1(3) ?
C2 C1 C15 O5 . . . . 93.1(3) ?
S1 C1 C15 O5 . . . . -147.4(2) ?
C18 C1 C15 O6 . . . . 154.7(2) ?
C2 C1 C15 O6 . . . . -85.0(2) ?
S1 C1 C15 O6 . . . . 34.5(3) ?
C15 O6 C16 C17_2 . . . . -118.1(7) ?
C15 O6 C16 C17A_2 . . . . -141.0(7) ?
C15 C1 C18 C19_2 . . . . -66.3(2) ?
C2 C1 C18 C19_2 . . . . 171.31(19) ?
S1 C1 C18 C19_2 . . . . 56.8(2) ?
C15 C1 C18 C19_1 . . . . -66.3(2) ?
C2 C1 C18 C19_1 . . . . 171.31(19) ?
S1 C1 C18 C19_1 . . . . 56.8(2) ?
C1 C18 C19_1 C20_1 . . . . -107.6(4) ?
C1 C18 C19_1 S3_1 . . . . 80.6(2) ?
C21_1 S3_1 C19_1 C20_1 . . . . 2.3(4) ?
C21_1 S3_1 C19_1 C18 . . . . 175.3(3) ?
C18 C19_1 C20_1 C22_1 . . . . -178.0(4) ?
S3_1 C19_1 C20_1 C22_1 . . . . -5.4(7) ?
C19_1 S3_1 C21_1 C22_1 . . . . 1.4(4) ?
S3_1 C21_1 C22_1 C20_1 . . . . -4.4(7) ?
C19_1 C20_1 C22_1 C21_1 . . . . 6.4(8) ?
C1 C18 C19_2 C20_2 . . . . 89.6(9) ?
C1 C18 C19_2 S3_2 . . . . -99.5(3) ?
C21_2 S3_2 C19_2 C20_2 . . . . -0.9(13) ?
C21_2 S3_2 C19_2 C18 . . . . -172.5(8) ?
C18 C19_2 C20_2 C22_2 . . . . -179.9(11) ?
S3_2 C19_2 C20_2 C22_2 . . . . 8.6(17) ?
C19_2 S3_2 C21_2 C22_2 . . . . -8.0(19) ?
S3_2 C21_2 C22_2 C20_2 . . . . 13(2) ?
C19_2 C20_2 C22_2 C21_2 . . . . -13(2) ?

_cod_database_fobs_code 2243862
